data_7160736
loop_
_publ_author_name
'Balasubramani, Alagesan'
'Shivachalappa Salgar, Rupali'
'Lingamallu, Giribabu'
'Pabbaraja, Srihari'
'Mehta, Goverdhan'

_publ_section_title
;
 Stitching ynones with indolin-2-thiones: an eco-friendly reaction cascade
 towards functionalized thiopyrano[2,3-<i>b</i>]indoles and their
 inceptive optoelectronic profiling.
;
_journal_issue 40
_journal_name_full 'Organic &amp; biomolecular chemistry'
_journal_page_first 9100
_journal_page_last 9104
_journal_paper_doi 10.1039/d5ob01279a
_journal_volume 23
_journal_year 2025
_chemical_formula_moiety 'C23 H15 N S'
_chemical_formula_sum 'C23 H15 N S'
_chemical_formula_weight 337.448
_space_group_crystal_system orthorhombic
_space_group_IT_number 61
_space_group_name_Hall '-P 2ac 2ab'
_space_group_name_H-M_alt 'P b c a'
_symmetry_Int_Tables_number 61
_audit_creation_date 2024-08-31
_audit_creation_method
;
Olex2 1.3
(compiled 2020.11.12 svn.r5f609507 for OlexSys, GUI svn.r6408)
;
_audit_update_record
;
2025-05-14 deposited with the CCDC.	2025-09-22 downloaded from the CCDC.
;
_cell_angle_alpha 90
_cell_angle_beta 90
_cell_angle_gamma 90
_cell_formula_units_Z 8
_cell_length_a 9.755(2)
_cell_length_b 17.605(4)
_cell_length_c 19.937(5)
_cell_measurement_reflns_used 9910
_cell_measurement_temperature 102(2)
_cell_measurement_theta_max 27.54
_cell_measurement_theta_min 2.31
_cell_volume 3423.9(14)
_computing_cell_refinement 'SAINT V8.40B (?, 2016)'
_computing_data_reduction 'SAINT V8.40B (?, 2016)'
_computing_molecular_graphics 'Olex2 1.3 (Dolomanov et al., 2009)'
_computing_publication_material 'Olex2 1.3 (Dolomanov et al., 2009)'
_computing_structure_refinement 'olex2.refine 1.3 (Bourhis et al., 2015)'
_diffrn_ambient_temperature 102.0
_diffrn_detector 'CCD area detector'
_diffrn_detector_area_resol_mean 5.6
_diffrn_detector_type 'Bruker SMART CCD 6000 area detector'
_diffrn_measured_fraction_theta_full 1.0000
_diffrn_measured_fraction_theta_max 0.9922
_diffrn_measurement_device 'three-circle diffractometer'
_diffrn_measurement_device_type 'Bruker SMART CCD 6000 area detector'
_diffrn_measurement_method '\w scans'
_diffrn_radiation_monochromator graphite
_diffrn_radiation_probe x-ray
_diffrn_radiation_type 'Mo K\a'
_diffrn_radiation_wavelength 0.71073
_diffrn_reflns_av_R_equivalents 0.0628
_diffrn_reflns_av_unetI/netI 0.0404
_diffrn_reflns_Laue_measured_fraction_full 1.0000
_diffrn_reflns_Laue_measured_fraction_max 0.9922
_diffrn_reflns_limit_h_max 12
_diffrn_reflns_limit_h_min -12
_diffrn_reflns_limit_k_max 20
_diffrn_reflns_limit_k_min -22
_diffrn_reflns_limit_l_max 23
_diffrn_reflns_limit_l_min -25
_diffrn_reflns_number 28725
_diffrn_reflns_point_group_measured_fraction_full 1.0000
_diffrn_reflns_point_group_measured_fraction_max 0.9922
_diffrn_reflns_theta_full 25.2417
_diffrn_reflns_theta_max 27.64
_diffrn_reflns_theta_min 2.04
_diffrn_source 'sealed X-ray tube'
_diffrn_source_current 1.0
_diffrn_source_power 0.05
_diffrn_source_target Mo
_diffrn_source_voltage 50.0
_diffrn_standards_number 0
_exptl_absorpt_coefficient_mu 0.193
_exptl_absorpt_correction_T_max 0.7456
_exptl_absorpt_correction_T_min 0.5471
_exptl_absorpt_correction_type none
_exptl_crystal_colour 'metallic reddish red'
_exptl_crystal_colour_lustre metallic
_exptl_crystal_colour_modifier reddish
_exptl_crystal_colour_primary red
_exptl_crystal_density_diffrn 1.309
_exptl_crystal_description needle
_exptl_crystal_F_000 1409.487
_exptl_crystal_size_max 0.15
_exptl_crystal_size_mid 0.14
_exptl_crystal_size_min 0.12
_refine_diff_density_max 0.5856
_refine_diff_density_min -0.3366
_refine_diff_density_rms 0.1079
_refine_ls_d_res_high 0.7660
_refine_ls_d_res_low 9.9684
_refine_ls_goodness_of_fit_ref 1.0124
_refine_ls_hydrogen_treatment constr
_refine_ls_matrix_type full
_refine_ls_number_constraints 30
_refine_ls_number_parameters 226
_refine_ls_number_reflns 3962
_refine_ls_number_restraints 0
_refine_ls_restrained_S_all 1.0124
_refine_ls_R_factor_all 0.0576
_refine_ls_R_factor_gt 0.0489
_refine_ls_shift/su_max 0.0000
_refine_ls_shift/su_mean 0.0000
_refine_ls_structure_factor_coef Fsqd
_refine_ls_weighting_details 'w=1/[\s^2^(Fo^2^)+(0.0780P)^2^+1.1849P] where P=(Fo^2^+2Fc^2^)/3'
_refine_ls_weighting_scheme calc
_refine_ls_wR_factor_gt 0.1247
_refine_ls_wR_factor_ref 0.1296
_reflns_Friedel_coverage 0.0
_reflns_limit_h_max 12
_reflns_limit_h_min 0
_reflns_limit_k_max 22
_reflns_limit_k_min 0
_reflns_limit_l_max 25
_reflns_limit_l_min 0
_reflns_number_gt 3262
_reflns_number_total 3962
_reflns_threshold_expression I>=2u(I)
_cod_data_source_file d5ob01279a2.cif
_cod_data_source_block GM037_0m_a
_cod_depositor_comments 'Adding full bibliography for 7160736--7160737.cif.'
_cod_original_cell_volume 3423.6(14)
_cod_database_code 7160736
_olex2_refinement_description
;
1. Fixed Uiso
 At 1.2 times of:
  All C(H) groups
2.a Aromatic/amide H refined with riding coordinates:
 C00M(H00M), C00P(H00P), C00O(H00O), C00N(H00N), C00L(H00L), C00E(H00E),
 C00G(H00G), C00I(H00I), C00B(H00B), C00H(H00H), C00K(H00K), C00J(H00J),
 C00F(H00F), C00C(H00C), C009(H009)
;
_olex2_submission_special_instructions 'No special instructions were received'

loop_
_space_group_symop_id
_space_group_symop_operation_xyz
1 x,y,z
2 x+1/2,-y+1/2,-z
3 -x,y+1/2,-z+1/2
4 -x+1/2,-y,z+1/2
5 -x,-y,-z
6 -x-1/2,y-1/2,z
7 x,-y-1/2,z-1/2
8 x-1/2,y,-z-1/2

loop_
_atom_site_label
_atom_site_type_symbol
_atom_site_fract_x
_atom_site_fract_y
_atom_site_fract_z
_atom_site_U_iso_or_equiv
_atom_site_adp_type
_atom_site_occupancy
_atom_site_refinement_flags_posn
S1 S 0.34051(4) 0.46217(2) 0.36739(2) 0.02525(14) Uani 1.000000 .
N002 N 0.33903(13) 0.56383(8) 0.46487(7) 0.0245(3) Uani 1.000000 .
C003 C 0.55372(15) 0.55635(8) 0.41219(7) 0.0203(3) Uani 1.000000 .
C004 C 0.56124(16) 0.61576(8) 0.46322(7) 0.0219(3) Uani 1.000000 .
C005 C 0.41209(16) 0.53051(8) 0.41844(7) 0.0215(3) Uani 1.000000 .
C006 C 0.64357(16) 0.52661(9) 0.36603(7) 0.0215(3) Uani 1.000000 .
C007 C 0.78882(16) 0.55143(8) 0.36254(8) 0.0222(3) Uani 1.000000 .
C008 C 0.42942(16) 0.61723(9) 0.49312(8) 0.0233(3) Uani 1.000000 .
C009 C 0.60159(17) 0.46933(9) 0.31946(8) 0.0245(3) Uani 1.000000 .
C00A C 0.47463(16) 0.43758(9) 0.31515(7) 0.0237(3) Uani 1.000000 .
C00B C 0.66069(17) 0.66781(9) 0.48462(8) 0.0261(3) Uani 1.000000 .
C00C C 0.84322(16) 0.57869(9) 0.30250(8) 0.0254(3) Uani 1.000000 .
C00D C 0.43702(17) 0.37899(9) 0.26508(8) 0.0277(4) Uani 1.000000 .
C00E C 0.39730(18) 0.66789(9) 0.54420(8) 0.0282(3) Uani 1.000000 .
C00F C 0.97870(18) 0.60277(9) 0.29916(9) 0.0309(4) Uani 1.000000 .
C00G C 0.49649(19) 0.71924(9) 0.56420(8) 0.0318(4) Uani 1.000000 .
C00H C 0.87369(17) 0.54628(10) 0.41907(9) 0.0290(4) Uani 1.000000 .
C00I C 0.62650(19) 0.71975(10) 0.53440(8) 0.0318(4) Uani 1.000000 .
C00J C 1.06153(17) 0.59818(10) 0.35557(9) 0.0326(4) Uani 1.000000 .
C00K C 1.00933(18) 0.56931(10) 0.41506(9) 0.0334(4) Uani 1.000000 .
C00L C 0.34358(19) 0.32189(10) 0.28090(9) 0.0346(4) Uani 1.000000 .
C00M C 0.4932(2) 0.38128(11) 0.20053(9) 0.0383(4) Uani 1.000000 .
C00N C 0.3075(2) 0.26768(11) 0.23346(11) 0.0480(5) Uani 1.000000 .
C00O C 0.3668(3) 0.26885(12) 0.17076(11) 0.0523(6) Uani 1.000000 .
C00P C 0.4588(2) 0.32572(14) 0.15392(10) 0.0527(6) Uani 1.000000 .
H00M H 0.5548(2) 0.42081(11) 0.18855(9) 0.0460(5) Uiso 1.000000 R
H00P H 0.4985(2) 0.32674(14) 0.11041(10) 0.0633(7) Uiso 1.000000 R
H00O H 0.3445(3) 0.23058(12) 0.13898(11) 0.0628(7) Uiso 1.000000 R
H00N H 0.2419(2) 0.22973(11) 0.24427(11) 0.0576(6) Uiso 1.000000 R
H00L H 0.30423(19) 0.32002(10) 0.32446(9) 0.0416(5) Uiso 1.000000 R
H00E H 0.30953(18) 0.66727(9) 0.56484(8) 0.0338(4) Uiso 1.000000 R
H00G H 0.47612(19) 0.75472(9) 0.59869(8) 0.0381(5) Uiso 1.000000 R
H00I H 0.69238(19) 0.75618(10) 0.54843(8) 0.0382(5) Uiso 1.000000 R
H00B H 0.74987(17) 0.66761(9) 0.46546(8) 0.0313(4) Uiso 1.000000 R
H00H H 0.83831(17) 0.52703(10) 0.46008(9) 0.0347(4) Uiso 1.000000 R
H00K H 1.06693(18) 0.56530(10) 0.45332(9) 0.0401(5) Uiso 1.000000 R
H00J H 1.15408(17) 0.61482(10) 0.35346(9) 0.0391(5) Uiso 1.000000 R
H00F H 1.01451(18) 0.62232(9) 0.25835(9) 0.0371(4) Uiso 1.000000 R
H00C H 0.78720(16) 0.58082(9) 0.26357(8) 0.0305(4) Uiso 1.000000 R
H009 H 0.66869(17) 0.45178(9) 0.28859(8) 0.0294(4) Uiso 1.000000 R

loop_
_atom_site_aniso_label
_atom_site_aniso_U_11
_atom_site_aniso_U_22
_atom_site_aniso_U_33
_atom_site_aniso_U_12
_atom_site_aniso_U_13
_atom_site_aniso_U_23
S1 0.0225(2) 0.0269(2) 0.0263(2) -0.00294(14) -0.00108(15) -0.00482(15)
N002 0.0214(6) 0.0276(7) 0.0246(7) 0.0001(5) -0.0003(5) -0.0027(5)
C003 0.0214(7) 0.0200(7) 0.0194(7) -0.0006(5) -0.0034(6) 0.0026(5)
C004 0.0268(8) 0.0209(7) 0.0180(6) 0.0002(6) -0.0014(6) 0.0024(5)
C005 0.0219(7) 0.0219(7) 0.0208(7) 0.0000(6) -0.0025(6) 0.0007(5)
C006 0.0219(8) 0.0222(7) 0.0205(7) 0.0014(6) -0.0024(6) 0.0038(5)
C007 0.0216(7) 0.0205(7) 0.0244(7) 0.0014(6) 0.0008(6) -0.0015(6)
C008 0.0247(7) 0.0226(7) 0.0226(7) 0.0017(6) -0.0019(6) 0.0030(6)
C009 0.0260(8) 0.0259(8) 0.0215(7) 0.0031(6) 0.0018(6) -0.0004(6)
C00A 0.0265(8) 0.0235(7) 0.0211(7) 0.0023(6) -0.0016(6) -0.0002(6)
C00B 0.0286(8) 0.0266(8) 0.0230(7) -0.0044(6) -0.0009(6) 0.0041(6)
C00C 0.0268(8) 0.0260(8) 0.0235(8) 0.0027(6) 0.0022(6) -0.0010(6)
C00D 0.0314(8) 0.0266(8) 0.0250(8) 0.0069(6) -0.0084(6) -0.0047(6)
C00E 0.0306(8) 0.0290(8) 0.0249(8) 0.0059(7) 0.0003(7) -0.0021(6)
C00F 0.0305(8) 0.0272(8) 0.0349(9) -0.0007(7) 0.0111(7) -0.0006(7)
C00G 0.0446(10) 0.0251(8) 0.0256(8) 0.0026(7) -0.0025(7) -0.0042(6)
C00H 0.0261(8) 0.0334(9) 0.0274(8) 0.0017(7) -0.0015(7) 0.0039(7)
C00I 0.0419(10) 0.0272(8) 0.0264(8) -0.0075(7) -0.0050(7) -0.0012(6)
C00J 0.0216(8) 0.0278(8) 0.0482(10) -0.0011(6) 0.0045(7) -0.0056(7)
C00K 0.0246(8) 0.0366(9) 0.0390(10) 0.0035(7) -0.0070(7) -0.0017(7)
C00L 0.0430(10) 0.0277(9) 0.0332(9) -0.0003(7) -0.0120(8) -0.0038(7)
C00M 0.0399(10) 0.0458(11) 0.0294(9) 0.0048(8) -0.0038(8) -0.0083(8)
C00N 0.0670(14) 0.0286(9) 0.0484(12) -0.0044(9) -0.0229(11) -0.0065(8)
C00O 0.0702(15) 0.0398(11) 0.0470(12) 0.0101(10) -0.0274(11) -0.0212(9)
C00P 0.0603(14) 0.0653(14) 0.0326(10) 0.0164(12) -0.0086(10) -0.0185(10)

loop_
_atom_type_symbol
_atom_type_scat_dispersion_real
_atom_type_scat_dispersion_imag
_atom_type_scat_Cromer_Mann_a1
_atom_type_scat_Cromer_Mann_a2
_atom_type_scat_Cromer_Mann_a3
_atom_type_scat_Cromer_Mann_a4
_atom_type_scat_Cromer_Mann_b1
_atom_type_scat_Cromer_Mann_b2
_atom_type_scat_Cromer_Mann_b3
_atom_type_scat_Cromer_Mann_b4
_atom_type_scat_Cromer_Mann_c
_atom_type_scat_source
_atom_type_scat_dispersion_source
H 0.00000 0.00000 0.49300 0.32291 0.14019 0.04081 10.51090 26.12570 3.14236 57.79970 0.0030380000826 'International Tables Volume C Table 6.1.1.4 (pp. 500-502)' 'Henke, Gullikson and Davis, At. Data and Nucl. Data Tables, 1993, 54, 2'
C 0.00347 0.00161 2.31000 1.02000 1.58860 0.86500 20.84390 10.20750 0.56870 51.65120 0.215599998832 'International Tables Volume C Table 6.1.1.4 (pp. 500-502)' 'Henke, Gullikson and Davis, At. Data and Nucl. Data Tables, 1993, 54, 2'
S 0.12424 0.12443 6.90530 5.20340 1.43790 1.58630 1.46790 22.21510 0.25360 56.17200 0.866900026798 'International Tables Volume C Table 6.1.1.4 (pp. 500-502)' 'Henke, Gullikson and Davis, At. Data and Nucl. Data Tables, 1993, 54, 2'
N 0.00653 0.00323 12.21260 3.13220 2.01250 1.16630 0.00570 9.89330 28.99750 0.58260 -11.5290002823 'International Tables Volume C Table 6.1.1.4 (pp. 500-502)' 'Henke, Gullikson and Davis, At. Data and Nucl. Data Tables, 1993, 54, 2'

loop_
_geom_angle_atom_site_label_1
_geom_angle_atom_site_label_2
_geom_angle_atom_site_label_3
_geom_angle
_geom_angle_site_symmetry_1
_geom_angle_site_symmetry_3
_geom_angle_publ_flag
C00A S1 C005 102.95(8) . . ?
C008 N002 C005 103.99(13) . . ?
C005 C003 C004 102.19(12) . . ?
C006 C003 C004 134.99(14) . . ?
C006 C003 C005 122.81(14) . . ?
C008 C004 C003 105.09(13) . . ?
C00B C004 C003 135.65(14) . . ?
C00B C004 C008 119.21(14) . . ?
N002 C005 S1 120.69(12) . . ?
C003 C005 S1 123.40(12) . . ?
C003 C005 N002 115.89(13) . . ?
C007 C006 C003 121.86(14) . . ?
C009 C006 C003 121.36(14) . . ?
C009 C006 C007 116.77(13) . . ?
C00C C007 C006 120.31(14) . . ?
C00H C007 C006 120.48(14) . . ?
C00H C007 C00C 119.19(15) . . ?
C004 C008 N002 112.83(13) . . ?
C00E C008 N002 125.53(15) . . ?
C00E C008 C004 121.63(15) . . ?
C00A C009 C006 126.21(14) . . ?
C009 C00A S1 123.23(12) . . ?
C00D C00A S1 113.15(12) . . ?
C00D C00A C009 123.62(15) . . ?
C00I C00B C004 118.79(15) . . ?
C00F C00C C007 120.53(15) . . ?
C00L C00D C00A 120.79(15) . . ?
C00M C00D C00A 120.17(16) . . ?
C00M C00D C00L 119.03(16) . . ?
C00G C00E C008 118.24(16) . . ?
C00J C00F C00C 119.83(16) . . ?
C00I C00G C00E 121.03(15) . . ?
C00K C00H C007 119.91(16) . . ?
C00G C00I C00B 121.05(15) . . ?
C00K C00J C00F 120.05(16) . . ?
C00J C00K C00H 120.45(16) . . ?
C00N C00L C00D 120.48(19) . . ?
C00P C00M C00D 120.0(2) . . ?
C00O C00N C00L 120.1(2) . . ?
C00P C00O C00N 120.16(18) . . ?
C00O C00P C00M 120.2(2) . . ?

loop_
_geom_bond_atom_site_label_1
_geom_bond_atom_site_label_2
_geom_bond_distance
_geom_bond_site_symmetry_2
_geom_bond_publ_flag
S1 C005 1.7237(15) . ?
S1 C00A 1.7273(16) . ?
N002 C005 1.307(2) . ?
N002 C008 1.407(2) . ?
C003 C004 1.461(2) . ?
C003 C005 1.460(2) . ?
C003 C006 1.375(2) . ?
C004 C008 1.418(2) . ?
C004 C00B 1.401(2) . ?
C006 C007 1.484(2) . ?
C006 C009 1.431(2) . ?
C007 C00C 1.395(2) . ?
C007 C00H 1.401(2) . ?
C008 C00E 1.389(2) . ?
C009 C00A 1.361(2) . ?
C00A C00D 1.482(2) . ?
C00B C00I 1.390(2) . ?
C00C C00F 1.389(2) . ?
C00D C00L 1.393(2) . ?
C00D C00M 1.399(2) . ?
C00E C00G 1.383(2) . ?
C00F C00J 1.387(3) . ?
C00G C00I 1.400(3) . ?
C00H C00K 1.386(2) . ?
C00J C00K 1.387(3) . ?
C00L C00N 1.389(2) . ?
C00M C00P 1.390(3) . ?
C00N C00O 1.377(3) . ?
C00O C00P 1.386(3) . ?
